data_2210188
loop_
_publ_author_name
'Guo, Wen Feng'
'Xu, Dong'
'Yu, Wen Tao'
'Wang, Xin Qiang'
'Zhang, Guang Hui'

_publ_section_title
;
 Bis(tetra-<i>n</i>-propylammonium)
 bis(2-thioxo-1,3-dithiole-4,5-dithiolato)mercurate(II)
;
_journal_coeditor_code CV2088
_journal_issue 9
_journal_name_full 'Acta Crystallographica Section E'
_journal_page_first m2345
_journal_page_last m2347
_journal_paper_doi 10.1107/S1600536806033514
_journal_volume 62
_journal_year 2006
_chemical_formula_iupac '2(C12 H28 N)[Hg (C3 S5) 2]'
_chemical_formula_moiety '2(C12 H28 N), C6 Hg S10 '
_chemical_formula_sum 'C30 H56 Hg N2 S10'
_chemical_formula_weight 965.96
_chemical_name_systematic
;
 ?
;
_space_group_IT_number 2
_symmetry_cell_setting triclinic
_symmetry_space_group_name_Hall '-P 1'
_symmetry_space_group_name_H-M 'P -1'
_atom_sites_solution_hydrogens geom
_atom_sites_solution_primary direct
_atom_sites_solution_secondary difmap
_audit_creation_method SHELXL-97
_cell_angle_alpha 83.0340(10)
_cell_angle_beta 82.9180(10)
_cell_angle_gamma 84.6280(10)
_cell_formula_units_Z 2
_cell_length_a 8.2566(3)
_cell_length_b 12.5783(4)
_cell_length_c 21.3073(6)
_cell_measurement_reflns_used 6555
_cell_measurement_temperature 296(2)
_cell_measurement_theta_max 28.02
_cell_measurement_theta_min 3.09
_cell_volume 2172.79(12)
_computing_cell_refinement SMART
_computing_data_collection 'SMART (Bruker, 1998)'
_computing_data_reduction 'SAINT (Bruker, 1998)'
_computing_molecular_graphics SHELXTL
_computing_publication_material SHELXTL
_computing_structure_refinement 'SHELXL97 (Sheldrick, 1997)'
_computing_structure_solution 'SHELXTL (Bruker, 1997)'
_diffrn_ambient_temperature 296(2)
_diffrn_measured_fraction_theta_full 0.996
_diffrn_measured_fraction_theta_max 0.854
_diffrn_measurement_device_type 'Bruker APEX2'
_diffrn_measurement_method '\f and \w scans'
_diffrn_radiation_monochromator graphite
_diffrn_radiation_source 'fine-focus sealed tube'
_diffrn_radiation_type MoK\a
_diffrn_radiation_wavelength 0.71073
_diffrn_reflns_av_R_equivalents 0.0384
_diffrn_reflns_av_sigmaI/netI 0.0624
_diffrn_reflns_limit_h_max 12
_diffrn_reflns_limit_h_min -12
_diffrn_reflns_limit_k_max 18
_diffrn_reflns_limit_k_min -15
_diffrn_reflns_limit_l_max 31
_diffrn_reflns_limit_l_min -29
_diffrn_reflns_number 23094
_diffrn_reflns_theta_full 26.00
_diffrn_reflns_theta_max 32.72
_diffrn_reflns_theta_min 1.64
_diffrn_standards_decay_% 0
_diffrn_standards_interval_count 0
_diffrn_standards_interval_time 0
_diffrn_standards_number 0
_exptl_absorpt_coefficient_mu 4.044
_exptl_absorpt_correction_T_max 0.601
_exptl_absorpt_correction_T_min 0.493
_exptl_absorpt_correction_type multi-scan
_exptl_absorpt_process_details '(SADABS; Bruker, 1998)'
_exptl_crystal_colour brown
_exptl_crystal_density_diffrn 1.476
_exptl_crystal_density_method 'not measured'
_exptl_crystal_description prism
_exptl_crystal_F_000 980
_exptl_crystal_size_max 0.22
_exptl_crystal_size_mid 0.15
_exptl_crystal_size_min 0.14
_refine_diff_density_max 0.815
_refine_diff_density_min -0.673
_refine_ls_extinction_coef 0.00472(15)
_refine_ls_extinction_expression Fc^*^=kFc[1+0.001xFc^2^\l^3^/sin(2\q)]^-1/4^
_refine_ls_extinction_method SHELXL97
_refine_ls_goodness_of_fit_ref 0.844
_refine_ls_hydrogen_treatment constr
_refine_ls_matrix_type full
_refine_ls_number_parameters 389
_refine_ls_number_reflns 13700
_refine_ls_number_restraints 1
_refine_ls_restrained_S_all 0.845
_refine_ls_R_factor_all 0.0658
_refine_ls_R_factor_gt 0.0310
_refine_ls_shift/su_max 0.002
_refine_ls_shift/su_mean 0.000
_refine_ls_structure_factor_coef Fsqd
_refine_ls_weighting_details 'calc w=1/[\s^2^(Fo^2^)+(0.0300P)^2^] where P=(Fo^2^+2Fc^2^)/3'
_refine_ls_weighting_scheme calc
_refine_ls_wR_factor_gt 0.0640
_refine_ls_wR_factor_ref 0.0700
_reflns_number_gt 8094
_reflns_number_total 13700
_reflns_threshold_expression I>2\s(I)
_cod_data_source_file cv2088.cif
_cod_data_source_block I
_cod_depositor_comments
;
The following automatic conversions were performed:
'_symmetry_cell_setting' value 'Triclinic' changed to 'triclinic'
according to '/home/saulius/struct/CIF-dictionaries/cif_core.dic'
dictionary named 'cif_core.dic' version 2.4.1 from 2010-06-29.

Automatic conversion script
Id: cif_fix_enum 1527 2010-12-29 10:47:43Z saulius 

The following automatic conversions were performed:

'_symmetry_cell_setting' value 'Triclinic' changed to 'triclinic'
according to /home/saulius/struct/CIF-dictionaries/cif_core.dic
dictionary named 'cif_core.dic' version 2.4.1 from 2010-06-29.

Automatic conversion script
Id: cif_fix_values 1715 2011-07-08 13:25:40Z adriana 
;
_cod_original_sg_symbol_H-M P-1
_cod_database_code 2210188

loop_
_symmetry_equiv_pos_as_xyz
'x, y, z'
'-x, -y, -z'

loop_
_atom_site_type_symbol
_atom_site_label
_atom_site_fract_x
_atom_site_fract_y
_atom_site_fract_z
_atom_site_U_iso_or_equiv
_atom_site_adp_type
_atom_site_calc_flag
_atom_site_refinement_flags
_atom_site_occupancy
C C1 0.2474(4) 0.8161(2) 0.39381(13) 0.0586(7) Uani d . 1
C C2 0.2409(3) 0.64996(19) 0.32948(12) 0.0464(6) Uani d . 1
C C3 0.3987(3) 0.6493(2) 0.34168(12) 0.0487(6) Uani d . 1
C C4 0.6000(3) 0.3212(2) 0.14288(12) 0.0519(6) Uani d . 1
C C5 0.5682(3) 0.24400(19) 0.19170(12) 0.0439(5) Uani d . 1
C C6 0.7607(3) 0.1452(2) 0.10441(13) 0.0552(7) Uani d . 1
C C7 0.9965(4) 0.3453(3) 0.19554(15) 0.0821(10) Uani d . 1
H H7A 0.9269 0.3811 0.1653 0.123 Uiso calc R 1
H H7B 1.0302 0.2739 0.1850 0.123 Uiso calc R 1
H H7C 1.0913 0.3845 0.1945 0.123 Uiso calc R 1
C C8 0.9048(4) 0.3396(3) 0.26083(14) 0.0747(9) Uani d . 1
H H8A 0.8693 0.4118 0.2711 0.090 Uiso calc R 1
H H8B 0.8079 0.3012 0.2615 0.090 Uiso calc R 1
C C9 1.0075(3) 0.2846(2) 0.30943(14) 0.0616(7) Uani d . 1
H H9A 1.1012 0.3259 0.3089 0.074 Uiso calc R 1
H H9B 1.0488 0.2151 0.2963 0.074 Uiso calc R 1
C C10 0.6795(5) 0.0210(3) 0.3733(2) 0.0979(12) Uani d . 1
H H10A 0.7060 -0.0459 0.3555 0.147 Uiso calc R 1
H H10B 0.5841 0.0574 0.3564 0.147 Uiso calc R 1
H H10C 0.6581 0.0075 0.4187 0.147 Uiso calc R 1
C C11 0.8213(4) 0.0903(3) 0.35623(19) 0.0841(10) Uani d . 1
H H11A 0.9182 0.0528 0.3725 0.101 Uiso calc R 1
H H11B 0.8437 0.1032 0.3103 0.101 Uiso calc R 1
C C12 0.7856(3) 0.1958(2) 0.38323(16) 0.0658(8) Uani d . 1
H H12A 0.7446 0.1814 0.4278 0.079 Uiso calc R 1
H H12B 0.6983 0.2363 0.3619 0.079 Uiso calc R 1
C C13 1.3072(5) 0.2161(3) 0.4719(2) 0.1038(13) Uani d . 1
H H13A 1.3945 0.2600 0.4748 0.156 Uiso calc R 1
H H13B 1.3520 0.1496 0.4566 0.156 Uiso calc R 1
H H13C 1.2474 0.2018 0.5132 0.156 Uiso calc R 1
C C14 1.1950(4) 0.2737(3) 0.42687(18) 0.0809(9) Uani d . 1
H H14A 1.1514 0.3411 0.4424 0.097 Uiso calc R 1
H H14B 1.2575 0.2903 0.3858 0.097 Uiso calc R 1
C C15 1.0568(3) 0.2118(3) 0.41835(16) 0.0682(8) Uani d . 1
H H15A 1.0025 0.1892 0.4602 0.082 Uiso calc R 1
H H15B 1.1020 0.1473 0.3997 0.082 Uiso calc R 1
C C16 0.7488(5) 0.4875(3) 0.48468(17) 0.0873(10) Uani d . 1
H H16A 0.7067 0.4842 0.5289 0.131 Uiso calc R 1
H H16B 0.6659 0.5207 0.4592 0.131 Uiso calc R 1
H H16C 0.8426 0.5289 0.4770 0.131 Uiso calc R 1
C C17 0.7976(4) 0.3761(3) 0.46741(16) 0.0843(10) Uani d . 1
H H17A 0.8799 0.3423 0.4938 0.101 Uiso calc R 1
H H17B 0.7030 0.3341 0.4761 0.101 Uiso calc R 1
C C18 0.8633(3) 0.3756(2) 0.40000(15) 0.0631(7) Uani d . 1
H H18A 0.9513 0.4231 0.3912 0.076 Uiso calc R 1
H H18B 0.7775 0.4058 0.3743 0.076 Uiso calc R 1
C C19 0.0831(4) 0.6455(3) 0.08921(19) 0.0920(11) Uani d . 1
H H19A -0.0117 0.6648 0.0671 0.138 Uiso calc R 1
H H19B 0.0499 0.6142 0.1317 0.138 Uiso calc R 1
H H19C 0.1553 0.5943 0.0672 0.138 Uiso calc R 1
C C20 0.1709(3) 0.7446(2) 0.09183(14) 0.0629(7) Uani d . 1
H H20A 0.2029 0.7770 0.0490 0.076 Uiso calc R 1
H H20B 0.0980 0.7966 0.1138 0.076 Uiso calc R 1
C C21 0.3201(3) 0.7156(2) 0.12600(13) 0.0515(6) Uani d . 1
H H21A 0.3791 0.6532 0.1089 0.062 Uiso calc R 1
H H21B 0.2838 0.6943 0.1704 0.062 Uiso calc R 1
C C22 0.5230(3) 0.8251(2) 0.05532(13) 0.0608(7) Uani d . 1
H H22A 0.4398 0.8555 0.0284 0.073 Uiso calc R 1
H H22B 0.5981 0.8799 0.0556 0.073 Uiso calc R 1
C C23 0.6161(4) 0.7322(3) 0.02526(16) 0.0808(10) Uani d . 1
H H23A 0.5415 0.6796 0.0200 0.097 Uiso calc R 1
H H23B 0.6962 0.6977 0.0525 0.097 Uiso calc R 1
C C24 0.7029(5) 0.7738(4) -0.03981(18) 0.1199(16) Uani d . 1
H H24A 0.7627 0.7148 -0.0592 0.180 Uiso calc R 1
H H24B 0.7772 0.8253 -0.0342 0.180 Uiso calc R 1
H H24C 0.6230 0.8073 -0.0666 0.180 Uiso calc R 1
C C25 0.3535(3) 0.9051(2) 0.14205(14) 0.0574(7) Uani d . 1
H H25A 0.4330 0.9586 0.1361 0.069 Uiso calc R 1
H H25B 0.2718 0.9289 0.1133 0.069 Uiso calc R 1
C C26 0.2708(4) 0.9020(3) 0.20921(15) 0.0732(9) Uani d . 1
H H26A 0.3524 0.8857 0.2388 0.088 Uiso calc R 1
H H26B 0.1959 0.8456 0.2170 0.088 Uiso calc R 1
C C27 0.1774(5) 1.0087(3) 0.2203(2) 0.1133(15) Uani d . 1
H H27A 0.1249 1.0050 0.2632 0.170 Uiso calc R 1
H H27B 0.0962 1.0246 0.1912 0.170 Uiso calc R 1
H H27C 0.2520 1.0642 0.2135 0.170 Uiso calc R 1
C C28 0.5635(3) 0.7551(2) 0.16886(13) 0.0531(6) Uani d . 1
H H28A 0.5054 0.7411 0.2111 0.064 Uiso calc R 1
H H28B 0.6122 0.6868 0.1560 0.064 Uiso calc R 1
C C29 0.6996(4) 0.8256(3) 0.17292(18) 0.0795(10) Uani d . 1
H H29A 0.7695 0.8307 0.1328 0.095 Uiso calc R 1
H H29B 0.6526 0.8974 0.1799 0.095 Uiso calc R 1
C C30 0.8014(4) 0.7829(3) 0.22551(18) 0.0923(12) Uani d . 1
H H30A 0.8860 0.8299 0.2264 0.138 Uiso calc R 1
H H30B 0.8500 0.7124 0.2183 0.138 Uiso calc R 1
H H30C 0.7332 0.7791 0.2655 0.138 Uiso calc R 1
Hg Hg1 0.416399(13) 0.456973(8) 0.253069(5) 0.06083(6) Uani d U 1
N N1 0.4394(2) 0.80070(16) 0.12317(10) 0.0480(5) Uani d . 1
N N2 0.9282(2) 0.26673(16) 0.37824(10) 0.0451(5) Uani d . 1
S S1 0.20166(13) 0.92316(7) 0.43286(4) 0.0834(3) Uani d . 1
S S2 0.10824(8) 0.75332(6) 0.36058(3) 0.05745(17) Uani d . 1
S S3 0.44100(9) 0.75300(6) 0.38305(4) 0.06191(18) Uani d . 1
S S4 0.15377(8) 0.56428(6) 0.28744(4) 0.05524(17) Uani d . 1
S S5 0.56394(8) 0.56043(6) 0.32023(4) 0.0659(2) Uani d U 1
S S6 0.53436(13) 0.45646(6) 0.13716(4) 0.0857(3) Uani d . 1
S S7 0.45212(8) 0.25449(5) 0.26492(3) 0.05288(16) Uani d . 1
S S8 0.72886(10) 0.27911(6) 0.07775(3) 0.06162(19) Uani d . 1
S S9 0.66313(9) 0.11679(5) 0.18001(4) 0.05698(17) Uani d . 1
S S10 0.87124(12) 0.05566(7) 0.06236(4) 0.0817(3) Uani d . 1

loop_
_atom_site_aniso_label
_atom_site_aniso_U_11
_atom_site_aniso_U_22
_atom_site_aniso_U_33
_atom_site_aniso_U_12
_atom_site_aniso_U_13
_atom_site_aniso_U_23
C1 0.0835(19) 0.0444(15) 0.0447(15) 0.0031(13) -0.0002(13) -0.0056(12)
C2 0.0542(14) 0.0412(13) 0.0407(14) 0.0032(10) 0.0013(11) -0.0045(11)
C3 0.0549(14) 0.0438(14) 0.0465(15) 0.0047(11) -0.0071(11) -0.0061(11)
C4 0.0637(15) 0.0449(15) 0.0464(15) 0.0051(11) -0.0057(12) -0.0102(12)
C5 0.0422(12) 0.0415(13) 0.0497(15) 0.0003(10) -0.0072(11) -0.0127(11)
C6 0.0635(16) 0.0485(15) 0.0537(16) 0.0009(12) -0.0007(13) -0.0165(12)
C7 0.082(2) 0.112(3) 0.055(2) -0.021(2) -0.0107(17) -0.0048(19)
C8 0.0625(17) 0.103(3) 0.062(2) -0.0194(17) -0.0102(15) -0.0098(18)
C9 0.0550(15) 0.0650(18) 0.0643(19) -0.0074(13) 0.0016(14) -0.0111(15)
C10 0.102(3) 0.070(2) 0.127(3) -0.034(2) -0.023(2) 0.000(2)
C11 0.090(2) 0.068(2) 0.099(3) -0.0145(18) -0.017(2) -0.014(2)
C12 0.0583(16) 0.067(2) 0.071(2) -0.0110(14) -0.0011(14) -0.0057(16)
C13 0.090(2) 0.108(3) 0.123(3) 0.017(2) -0.058(2) -0.026(3)
C14 0.0675(19) 0.094(3) 0.088(2) -0.0005(17) -0.0228(18) -0.028(2)
C15 0.0600(16) 0.0697(19) 0.077(2) 0.0136(14) -0.0194(15) -0.0178(16)
C16 0.106(3) 0.081(2) 0.075(2) 0.0112(19) -0.0016(19) -0.0338(19)
C17 0.091(2) 0.088(3) 0.070(2) 0.0085(19) 0.0003(18) -0.0169(19)
C18 0.0605(16) 0.0593(18) 0.069(2) 0.0094(13) -0.0079(14) -0.0142(15)
C19 0.076(2) 0.107(3) 0.101(3) -0.025(2) -0.013(2) -0.024(2)
C20 0.0585(16) 0.072(2) 0.0579(18) -0.0020(14) -0.0035(13) -0.0108(15)
C21 0.0537(14) 0.0438(14) 0.0550(16) -0.0034(11) -0.0001(12) -0.0044(12)
C22 0.0595(16) 0.0691(19) 0.0483(16) -0.0080(13) 0.0031(13) 0.0080(14)
C23 0.0699(19) 0.105(3) 0.064(2) 0.0052(18) 0.0027(16) -0.0145(19)
C24 0.097(3) 0.186(5) 0.075(3) -0.024(3) 0.029(2) -0.033(3)
C25 0.0596(15) 0.0436(15) 0.0663(19) 0.0017(12) -0.0055(13) -0.0008(13)
C26 0.0757(19) 0.071(2) 0.070(2) 0.0092(16) 0.0020(16) -0.0201(16)
C27 0.104(3) 0.089(3) 0.143(4) 0.023(2) 0.012(3) -0.048(3)
C28 0.0527(14) 0.0462(15) 0.0587(17) 0.0028(11) -0.0099(12) 0.0001(12)
C29 0.0701(19) 0.064(2) 0.106(3) -0.0105(15) -0.0230(19) 0.0004(19)
C30 0.068(2) 0.128(3) 0.086(3) -0.024(2) -0.0167(19) -0.011(2)
Hg1 0.06902(8) 0.04747(7) 0.06427(9) 0.00586(5) 0.00204(5) -0.01712(5)
N1 0.0503(11) 0.0421(11) 0.0484(12) -0.0008(9) -0.0006(9) 0.0010(9)
N2 0.0375(9) 0.0455(12) 0.0513(12) -0.0001(8) -0.0021(9) -0.0063(9)
S1 0.1258(7) 0.0530(5) 0.0703(5) 0.0094(4) -0.0018(5) -0.0239(4)
S2 0.0607(4) 0.0539(4) 0.0541(4) 0.0115(3) 0.0013(3) -0.0116(3)
S3 0.0711(4) 0.0583(4) 0.0600(4) -0.0010(3) -0.0134(4) -0.0187(3)
S4 0.0484(3) 0.0529(4) 0.0657(4) -0.0003(3) -0.0049(3) -0.0159(3)
S5 0.0545(4) 0.0639(5) 0.0818(5) 0.0162(3) -0.0193(4) -0.0222(4)
S6 0.1397(8) 0.0475(4) 0.0566(5) 0.0264(5) 0.0115(5) -0.0006(4)
S7 0.0539(3) 0.0439(3) 0.0571(4) -0.0010(3) 0.0081(3) -0.0078(3)
S8 0.0859(5) 0.0512(4) 0.0451(4) 0.0037(3) 0.0024(3) -0.0117(3)
S9 0.0686(4) 0.0394(3) 0.0600(4) 0.0015(3) 0.0060(3) -0.0116(3)
S10 0.1072(6) 0.0576(5) 0.0715(5) 0.0121(4) 0.0232(5) -0.0201(4)

loop_
_atom_type_symbol
_atom_type_description
_atom_type_scat_dispersion_real
_atom_type_scat_dispersion_imag
_atom_type_scat_source
C C 0.0033 0.0016 'International Tables Vol C Tables 4.2.6.8 and 6.1.1.4'
H H 0.0000 0.0000 'International Tables Vol C Tables 4.2.6.8 and 6.1.1.4'
N N 0.0061 0.0033 'International Tables Vol C Tables 4.2.6.8 and 6.1.1.4'
S S 0.1246 0.1234 'International Tables Vol C Tables 4.2.6.8 and 6.1.1.4'
Hg Hg -2.3894 9.2266 'International Tables Vol C Tables 4.2.6.8 and 6.1.1.4'

loop_
_geom_angle_atom_site_label_1
_geom_angle_atom_site_label_2
_geom_angle_atom_site_label_3
_geom_angle
_geom_angle_publ_flag
S1 C1 S2 124.57(17) ?
S1 C1 S3 123.59(19) ?
S2 C1 S3 111.82(15) ?
C3 C2 S4 129.19(19) ?
C3 C2 S2 114.6(2) ?
S4 C2 S2 116.19(14) ?
C2 C3 S5 128.5(2) ?
C2 C3 S3 115.63(19) ?
S5 C3 S3 115.82(15) ?
C5 C4 S6 128.7(2) ?
C5 C4 S8 115.45(19) ?
S6 C4 S8 115.78(15) ?
C4 C5 S7 129.28(19) ?
C4 C5 S9 114.85(18) ?
S7 C5 S9 115.84(14) ?
S10 C6 S8 124.06(17) ?
S10 C6 S9 124.84(16) ?
S8 C6 S9 111.10(15) ?
C8 C7 H7A 109.5 ?
C8 C7 H7B 109.5 ?
H7A C7 H7B 109.5 ?
C8 C7 H7C 109.5 ?
H7A C7 H7C 109.5 ?
H7B C7 H7C 109.5 ?
C9 C8 C7 111.5(3) ?
C9 C8 H8A 109.3 ?
C7 C8 H8A 109.3 ?
C9 C8 H8B 109.3 ?
C7 C8 H8B 109.3 ?
H8A C8 H8B 108.0 ?
C8 C9 N2 117.9(2) ?
C8 C9 H9A 107.8 ?
N2 C9 H9A 107.8 ?
C8 C9 H9B 107.8 ?
N2 C9 H9B 107.8 ?
H9A C9 H9B 107.2 ?
C11 C10 H10A 109.5 ?
C11 C10 H10B 109.5 ?
H10A C10 H10B 109.5 ?
C11 C10 H10C 109.5 ?
H10A C10 H10C 109.5 ?
H10B C10 H10C 109.5 ?
C12 C11 C10 111.3(3) ?
C12 C11 H11A 109.4 ?
C10 C11 H11A 109.4 ?
C12 C11 H11B 109.4 ?
C10 C11 H11B 109.4 ?
H11A C11 H11B 108.0 ?
C11 C12 N2 116.7(2) ?
C11 C12 H12A 108.1 ?
N2 C12 H12A 108.1 ?
C11 C12 H12B 108.1 ?
N2 C12 H12B 108.1 ?
H12A C12 H12B 107.3 ?
C14 C13 H13A 109.5 ?
C14 C13 H13B 109.5 ?
H13A C13 H13B 109.5 ?
C14 C13 H13C 109.5 ?
H13A C13 H13C 109.5 ?
H13B C13 H13C 109.5 ?
C15 C14 C13 113.7(3) ?
C15 C14 H14A 108.8 ?
C13 C14 H14A 108.8 ?
C15 C14 H14B 108.8 ?
C13 C14 H14B 108.8 ?
H14A C14 H14B 107.7 ?
C14 C15 N2 117.8(3) ?
C14 C15 H15A 107.9 ?
N2 C15 H15A 107.9 ?
C14 C15 H15B 107.9 ?
N2 C15 H15B 107.9 ?
H15A C15 H15B 107.2 ?
C17 C16 H16A 109.5 ?
C17 C16 H16B 109.5 ?
H16A C16 H16B 109.5 ?
C17 C16 H16C 109.5 ?
H16A C16 H16C 109.5 ?
H16B C16 H16C 109.5 ?
C18 C17 C16 112.2(3) ?
C18 C17 H17A 109.2 ?
C16 C17 H17A 109.2 ?
C18 C17 H17B 109.2 ?
C16 C17 H17B 109.2 ?
H17A C17 H17B 107.9 ?
C17 C18 N2 116.6(3) ?
C17 C18 H18A 108.1 ?
N2 C18 H18A 108.1 ?
C17 C18 H18B 108.1 ?
N2 C18 H18B 108.1 ?
H18A C18 H18B 107.3 ?
C20 C19 H19A 109.5 ?
C20 C19 H19B 109.5 ?
H19A C19 H19B 109.5 ?
C20 C19 H19C 109.5 ?
H19A C19 H19C 109.5 ?
H19B C19 H19C 109.5 ?
C21 C20 C19 110.1(3) ?
C21 C20 H20A 109.6 ?
C19 C20 H20A 109.6 ?
C21 C20 H20B 109.6 ?
C19 C20 H20B 109.6 ?
H20A C20 H20B 108.2 ?
C20 C21 N1 117.4(2) ?
C20 C21 H21A 107.9 ?
N1 C21 H21A 107.9 ?
C20 C21 H21B 107.9 ?
N1 C21 H21B 107.9 ?
H21A C21 H21B 107.2 ?
C23 C22 N1 116.7(2) ?
C23 C22 H22A 108.1 ?
N1 C22 H22A 108.1 ?
C23 C22 H22B 108.1 ?
N1 C22 H22B 108.1 ?
H22A C22 H22B 107.3 ?
C22 C23 C24 109.1(3) ?
C22 C23 H23A 109.9 ?
C24 C23 H23A 109.9 ?
C22 C23 H23B 109.9 ?
C24 C23 H23B 109.9 ?
H23A C23 H23B 108.3 ?
C23 C24 H24A 109.5 ?
C23 C24 H24B 109.5 ?
H24A C24 H24B 109.5 ?
C23 C24 H24C 109.5 ?
H24A C24 H24C 109.5 ?
H24B C24 H24C 109.5 ?
C26 C25 N1 116.0(2) ?
C26 C25 H25A 108.3 ?
N1 C25 H25A 108.3 ?
C26 C25 H25B 108.3 ?
N1 C25 H25B 108.3 ?
H25A C25 H25B 107.4 ?
C25 C26 C27 110.7(3) ?
C25 C26 H26A 109.5 ?
C27 C26 H26A 109.5 ?
C25 C26 H26B 109.5 ?
C27 C26 H26B 109.5 ?
H26A C26 H26B 108.1 ?
C26 C27 H27A 109.5 ?
C26 C27 H27B 109.5 ?
H27A C27 H27B 109.5 ?
C26 C27 H27C 109.5 ?
H27A C27 H27C 109.5 ?
H27B C27 H27C 109.5 ?
C29 C28 N1 115.6(2) ?
C29 C28 H28A 108.4 ?
N1 C28 H28A 108.4 ?
C29 C28 H28B 108.4 ?
N1 C28 H28B 108.4 ?
H28A C28 H28B 107.4 ?
C30 C29 C28 112.2(3) ?
C30 C29 H29A 109.2 ?
C28 C29 H29A 109.2 ?
C30 C29 H29B 109.2 ?
C28 C29 H29B 109.2 ?
H29A C29 H29B 107.9 ?
C29 C30 H30A 109.5 ?
C29 C30 H30B 109.5 ?
H30A C30 H30B 109.5 ?
C29 C30 H30C 109.5 ?
H30A C30 H30C 109.5 ?
H30B C30 H30C 109.5 ?
S7 Hg1 S4 124.08(2) y
S7 Hg1 S5 119.69(2) y
S4 Hg1 S5 88.83(2) y
S7 Hg1 S6 88.65(2) y
S4 Hg1 S6 122.69(3) y
S5 Hg1 S6 116.09(3) y
C25 N1 C21 111.33(19) ?
C25 N1 C28 111.2(2) ?
C21 N1 C28 105.81(18) ?
C25 N1 C22 106.57(19) ?
C21 N1 C22 110.8(2) ?
C28 N1 C22 111.24(19) ?
C15 N2 C18 111.4(2) ?
C15 N2 C12 109.4(2) ?
C18 N2 C12 108.87(19) ?
C15 N2 C9 107.9(2) ?
C18 N2 C9 108.6(2) ?
C12 N2 C9 110.6(2) ?
C1 S2 C2 98.93(13) ?
C1 S3 C3 98.96(13) ?
C2 S4 Hg1 96.42(8) ?
C3 S5 Hg1 96.55(9) ?
C4 S6 Hg1 95.76(9) ?
C5 S7 Hg1 95.80(8) ?
C6 S8 C4 99.20(13) ?
C6 S9 C5 99.35(12) ?

loop_
_geom_bond_atom_site_label_1
_geom_bond_atom_site_label_2
_geom_bond_distance
_geom_bond_publ_flag
C1 S1 1.658(3) ?
C1 S2 1.718(3) ?
C1 S3 1.719(3) ?
C2 C3 1.358(4) ?
C2 S4 1.738(3) ?
C2 S2 1.759(2) ?
C3 S5 1.733(2) ?
C3 S3 1.744(3) ?
C4 C5 1.353(4) ?
C4 S6 1.731(3) ?
C4 S8 1.745(3) ?
C5 S7 1.740(3) ?
C5 S9 1.747(2) ?
C6 S10 1.659(3) ?
C6 S8 1.718(3) ?
C6 S9 1.722(3) ?
C7 C8 1.497(4) ?
C7 H7A 0.9600 ?
C7 H7B 0.9600 ?
C7 H7C 0.9600 ?
C8 C9 1.484(4) ?
C8 H8A 0.9700 ?
C8 H8B 0.9700 ?
C9 N2 1.530(3) ?
C9 H9A 0.9700 ?
C9 H9B 0.9700 ?
C10 C11 1.507(4) ?
C10 H10A 0.9600 ?
C10 H10B 0.9600 ?
C10 H10C 0.9600 ?
C11 C12 1.499(5) ?
C11 H11A 0.9700 ?
C11 H11B 0.9700 ?
C12 N2 1.529(3) ?
C12 H12A 0.9700 ?
C12 H12B 0.9700 ?
C13 C14 1.492(5) ?
C13 H13A 0.9600 ?
C13 H13B 0.9600 ?
C13 H13C 0.9600 ?
C14 C15 1.480(4) ?
C14 H14A 0.9700 ?
C14 H14B 0.9700 ?
C15 N2 1.509(3) ?
C15 H15A 0.9700 ?
C15 H15B 0.9700 ?
C16 C17 1.498(5) ?
C16 H16A 0.9600 ?
C16 H16B 0.9600 ?
C16 H16C 0.9600 ?
C17 C18 1.472(4) ?
C17 H17A 0.9700 ?
C17 H17B 0.9700 ?
C18 N2 1.528(3) ?
C18 H18A 0.9700 ?
C18 H18B 0.9700 ?
C19 C20 1.510(4) ?
C19 H19A 0.9600 ?
C19 H19B 0.9600 ?
C19 H19C 0.9600 ?
C20 C21 1.501(4) ?
C20 H20A 0.9700 ?
C20 H20B 0.9700 ?
C21 N1 1.512(3) ?
C21 H21A 0.9700 ?
C21 H21B 0.9700 ?
C22 C23 1.503(4) ?
C22 N1 1.532(3) ?
C22 H22A 0.9700 ?
C22 H22B 0.9700 ?
C23 C24 1.536(5) ?
C23 H23A 0.9700 ?
C23 H23B 0.9700 ?
C24 H24A 0.9600 ?
C24 H24B 0.9600 ?
C24 H24C 0.9600 ?
C25 C26 1.505(4) ?
C25 N1 1.507(3) ?
C25 H25A 0.9700 ?
C25 H25B 0.9700 ?
C26 C27 1.513(4) ?
C26 H26A 0.9700 ?
C26 H26B 0.9700 ?
C27 H27A 0.9600 ?
C27 H27B 0.9600 ?
C27 H27C 0.9600 ?
C28 C29 1.512(4) ?
C28 N1 1.525(3) ?
C28 H28A 0.9700 ?
C28 H28B 0.9700 ?
C29 C30 1.500(4) ?
C29 H29A 0.9700 ?
C29 H29B 0.9700 ?
C30 H30A 0.9600 ?
C30 H30B 0.9600 ?
C30 H30C 0.9600 ?
Hg1 S7 2.5217(7) y
Hg1 S4 2.5220(6) y
Hg1 S5 2.5305(8) y
Hg1 S6 2.5411(8) y

loop_
_geom_torsion_atom_site_label_1
_geom_torsion_atom_site_label_2
_geom_torsion_atom_site_label_3
_geom_torsion_atom_site_label_4
_geom_torsion
S4 C2 C3 S5 -1.3(4)
S2 C2 C3 S5 179.17(15)
S4 C2 C3 S3 177.34(15)
S2 C2 C3 S3 -2.2(3)
S6 C4 C5 S7 -0.4(4)
S8 C4 C5 S7 177.89(15)
S6 C4 C5 S9 -178.09(17)
S8 C4 C5 S9 0.2(3)
C7 C8 C9 N2 -176.6(3)
C10 C11 C12 N2 171.0(3)
C13 C14 C15 N2 174.8(3)
C16 C17 C18 N2 175.8(3)
C19 C20 C21 N1 169.5(3)
N1 C22 C23 C24 -175.2(3)
N1 C25 C26 C27 -175.1(3)
N1 C28 C29 C30 171.5(3)
C26 C25 N1 C21 62.8(3)
C26 C25 N1 C28 -54.9(3)
C26 C25 N1 C22 -176.3(3)
C20 C21 N1 C25 51.4(3)
C20 C21 N1 C28 172.3(2)
C20 C21 N1 C22 -67.0(3)
C29 C28 N1 C25 -60.6(3)
C29 C28 N1 C21 178.4(3)
C29 C28 N1 C22 58.0(3)
C23 C22 N1 C25 -179.3(3)
C23 C22 N1 C21 -58.0(3)
C23 C22 N1 C28 59.4(3)
C14 C15 N2 C18 -51.6(3)
C14 C15 N2 C12 -172.0(3)
C14 C15 N2 C9 67.5(3)
C17 C18 N2 C15 -55.1(3)
C17 C18 N2 C12 65.6(3)
C17 C18 N2 C9 -173.8(3)
C11 C12 N2 C15 -65.5(3)
C11 C12 N2 C18 172.6(3)
C11 C12 N2 C9 53.3(3)
C8 C9 N2 C15 -179.0(3)
C8 C9 N2 C18 -58.1(3)
C8 C9 N2 C12 61.4(3)
S1 C1 S2 C2 -179.42(18)
S3 C1 S2 C2 -0.51(17)
C3 C2 S2 C1 1.7(2)
S4 C2 S2 C1 -177.95(15)
S1 C1 S3 C3 178.46(17)
S2 C1 S3 C3 -0.46(17)
C2 C3 S3 C1 1.7(2)
S5 C3 S3 C1 -179.55(15)
C3 C2 S4 Hg1 -4.1(2)
S2 C2 S4 Hg1 175.43(12)
S7 Hg1 S4 C2 130.92(8)
S5 Hg1 S4 C2 5.16(8)
S6 Hg1 S4 C2 -115.47(9)
C2 C3 S5 Hg1 5.7(2)
S3 C3 S5 Hg1 -172.90(12)
S7 Hg1 S5 C3 -134.88(9)
S4 Hg1 S5 C3 -5.57(9)
S6 Hg1 S5 C3 120.70(9)
C5 C4 S6 Hg1 9.8(3)
S8 C4 S6 Hg1 -168.44(14)
S7 Hg1 S6 C4 -10.54(10)
S4 Hg1 S6 C4 -141.15(10)
S5 Hg1 S6 C4 112.15(10)
C4 C5 S7 Hg1 -9.4(3)
S9 C5 S7 Hg1 168.28(12)
S4 Hg1 S7 C5 139.89(8)
S5 Hg1 S7 C5 -109.17(8)
S6 Hg1 S7 C5 10.37(9)
S10 C6 S8 C4 177.7(2)
S9 C6 S8 C4 -2.24(18)
C5 C4 S8 C6 1.3(2)
S6 C4 S8 C6 179.79(16)
S10 C6 S9 C5 -177.64(19)
S8 C6 S9 C5 2.32(18)
C4 C5 S9 C6 -1.6(2)
S7 C5 S9 C6 -179.59(15)
